data_4341358
loop_
_publ_author_name
'Mishra, Shashank'
'Jeanneau, Erwann'
'Ledoux, Gilles'
'Daniele, St\'ephane'

_publ_section_title
;
 Novel barium-organic incorporated iodometalates: do they have template
 properties for constructing rare heterotrimetallic hybrids?
;
_journal_issue 21
_journal_name_full 'Inorganic chemistry'
_journal_page_first 11721
_journal_page_last 11731
_journal_paper_doi 10.1021/ic501963y
_journal_volume 53
_journal_year 2014
_chemical_formula_moiety
;
Ag7 Cu I12, 4(C10 H22 O5), C2 H6 O, 2(Ba)
;
_chemical_formula_sum 'C42 H94 Ag7 Ba2 Cu I12 O21'
_chemical_formula_weight 3551.36
_space_group_IT_number 14
_symmetry_cell_setting monoclinic
_symmetry_space_group_name_Hall '-P 2yn'
_symmetry_space_group_name_H-M 'P 1 21/n 1'
_atom_sites_solution_hydrogens difmap
_atom_sites_solution_primary direct
_audit_creation_date 13-12-11
_audit_creation_method CRYSTALS_ver_14.40
_cell_angle_alpha 90
_cell_angle_beta 91.368(2)
_cell_angle_gamma 90
_cell_formula_units_Z 4
_cell_length_a 13.1030(2)
_cell_length_b 24.9518(5)
_cell_length_c 26.3743(6)
_cell_measurement_reflns_used 39709
_cell_measurement_temperature 150
_cell_measurement_theta_max 29.4260
_cell_measurement_theta_min 3.6160
_cell_volume 8620.4(3)
_computing_cell_refinement
;
CrysAlisPro, Agilent Technologies,
Version 1.171.36.28 (release 01-02-2013 CrysAlis171 .NET)
(compiled Feb  1 2013,16:14:44)
;
_computing_data_collection
;
CrysAlisPro, Agilent Technologies,
Version 1.171.36.28 (release 01-02-2013 CrysAlis171 .NET)
(compiled Feb  1 2013,16:14:44)
;
_computing_data_reduction
;
CrysAlisPro, Agilent Technologies,
Version 1.171.36.28 (release 01-02-2013 CrysAlis171 .NET)
(compiled Feb  1 2013,16:14:44)
;
_computing_molecular_graphics 'CAMERON (Watkin et al., 1996)'
_computing_publication_material 'CRYSTALS (Betteridge et al., 2003)'
_computing_structure_refinement 'CRYSTALS (Betteridge et al., 2003)'
_computing_structure_solution 'SIR97 (Altomare et al., 1999)'
_diffrn_ambient_temperature 150
_diffrn_detector_area_resol_mean 10.4678
_diffrn_measured_fraction_theta_full 0.986
_diffrn_measured_fraction_theta_max 0.914
_diffrn_measurement_device_type 'Xcalibur, Atlas, Gemini ultra'
_diffrn_measurement_method \w
_diffrn_radiation_monochromator graphite
_diffrn_radiation_source 'Enhance (Mo) X-ray Source'
_diffrn_radiation_type 'Mo K\a'
_diffrn_radiation_wavelength 0.7107
_diffrn_reflns_av_R_equivalents 0.063
_diffrn_reflns_limit_h_max 18
_diffrn_reflns_limit_h_min -18
_diffrn_reflns_limit_k_max 34
_diffrn_reflns_limit_k_min 0
_diffrn_reflns_limit_l_max 36
_diffrn_reflns_limit_l_min 0
_diffrn_reflns_number 120073
_diffrn_reflns_theta_full 25.144
_diffrn_reflns_theta_max 29.581
_diffrn_reflns_theta_min 2.760
_diffrn_standards_number 0
_exptl_absorpt_coefficient_mu 7.043
_exptl_absorpt_correction_T_max 0.854
_exptl_absorpt_correction_T_min 0.574
_exptl_absorpt_correction_type analytical
_exptl_absorpt_process_details
;
CrysAlisPro, Agilent Technologies,
Version 1.171.36.28 (release 01-02-2013 CrysAlis171 .NET)
(compiled Feb  1 2013,16:14:44)
Analytical numeric absorption correction using a multifaceted crystal
            model based on expressions derived by R.C. Clark & J.S. Reid.
(Clark, R. C. & Reid, J. S. (1995). Acta Cryst. A51, 887-897)
;
_exptl_crystal_colour colorless
_exptl_crystal_density_diffrn 2.736
_exptl_crystal_density_method 'not measured'
_exptl_crystal_description needle
_exptl_crystal_F_000 6480
_exptl_crystal_size_max 0.403
_exptl_crystal_size_mid 0.128
_exptl_crystal_size_min 0.113
_refine_diff_density_max 2.85
_refine_diff_density_min -3.73
_refine_ls_extinction_method None
_refine_ls_goodness_of_fit_ref 1.0005
_refine_ls_hydrogen_treatment constr
_refine_ls_matrix_type full
_refine_ls_number_parameters 767
_refine_ls_number_reflns 22093
_refine_ls_number_restraints 459
_refine_ls_R_factor_all 0.0807
_refine_ls_R_factor_gt 0.0702
_refine_ls_shift/su_max 0.0007646
_refine_ls_shift/su_mean 0.0000170
_refine_ls_structure_factor_coef Fsqd
_refine_ls_weighting_details
;
 Method, part 1, Chebychev polynomial, (Watkin, 1994, Prince, 1982) 
 [weight] = 1.0/[A~0~*T~0~(x)+A~1~*T~1~(x) ... +A~n-1~]*T~n-1~(x)] 
 where A~i~ are the Chebychev coefficients listed below and x= Fcalc/Fmax 
 Method = Robust Weighting (Prince, 1982) 
 W = [weight] * [1-(deltaF/6*sigmaF)^2^]^2^ 
 A~i~ are: 
 0.127E+04 0.195E+04 0.129E+04 595. 180. 
;
_refine_ls_weighting_scheme calc
_refine_ls_wR_factor_all 0.1690
_refine_ls_wR_factor_gt 0.1665
_refine_ls_wR_factor_ref 0.1690
_reflns_limit_h_max 18
_reflns_limit_h_min -18
_reflns_limit_k_max 34
_reflns_limit_k_min 0
_reflns_limit_l_max 36
_reflns_limit_l_min 0
_reflns_number_gt 18987
_reflns_number_total 22140
_reflns_threshold_expression I>2.0\s(I)
_oxford_diffrn_Wilson_B_factor 0.00
_oxford_diffrn_Wilson_scale 0.00
_oxford_refine_ls_r_factor_ref 0.0807
_oxford_refine_ls_scale 0.4107(4)
_oxford_reflns_number_all 22093
_oxford_reflns_threshold_expression_ref I>-10.0\s(I)
_oxford_structure_analysis_title 'smrb69_02 in P 1 21/n 1'
_cod_data_source_file ic501963y_si_012.cif
_cod_data_source_block global
_cod_depositor_comments 'Adding full bibliography for 4341352--4341362.cif.'
_cod_original_sg_symbol_H-M 'P 1 21/n 1 '
_cod_original_formula_sum 'C42 H94 Ag7 Ba2 Cu1 I12 O21'
_cod_database_code 4341358

loop_
_symmetry_equiv_pos_as_xyz
x,y,z
-x,-y,-z
-x+1/2,y+1/2,-z+1/2
x+1/2,-y+1/2,z+1/2

loop_
_atom_site_label
_atom_site_type_symbol
_atom_site_fract_x
_atom_site_fract_y
_atom_site_fract_z
_atom_site_U_iso_or_equiv
_atom_site_occupancy
_atom_site_adp_type
_atom_site_refinement_flags_posn
_atom_site_refinement_flags_adp
C1 C 0.4962(11) 0.7208(8) 0.4770(6) 0.0469 1.0000 Uani . U
C2 C 0.3956(11) 0.7180(6) 0.5498(5) 0.0340 1.0000 Uani . U
C3 C 0.3075(10) 0.6878(6) 0.5723(5) 0.0337 1.0000 Uani . U
C4 C 0.1275(11) 0.6777(7) 0.5654(5) 0.0350 1.0000 Uani . U
C5 C 0.0372(11) 0.7086(6) 0.5425(5) 0.0327 1.0000 Uani . U
C6 C -0.0374(11) 0.7354(7) 0.4630(5) 0.0353 1.0000 Uani . U
C7 C -0.0407(10) 0.7216(7) 0.4090(5) 0.0336 1.0000 Uani . U
C8 C 0.0606(10) 0.7197(7) 0.3367(5) 0.0355 1.0000 Uani . U
C9 C 0.0567(11) 0.6597(7) 0.3247(6) 0.0409 1.0000 Uani . U
C10 C 0.1288(17) 0.5774(8) 0.3486(7) 0.0568 1.0000 Uani . U
C11 C 0.0270(11) 0.5727(7) 0.4747(8) 0.0457 1.0000 Uani . U
C12 C 0.1890(12) 0.5366(6) 0.4923(8) 0.0498 1.0000 Uani . U
C13 C 0.2990(14) 0.5431(9) 0.4888(11) 0.0726 1.0000 Uani . U
C14 C 0.4337(11) 0.5785(7) 0.4464(8) 0.0473 1.0000 Uani . U
C15 C 0.4389(11) 0.5941(7) 0.3905(7) 0.0428 1.0000 Uani . U
C16 C 0.3842(12) 0.6624(8) 0.3341(5) 0.0451 1.0000 Uani . U
C17 C 0.3911(12) 0.7217(8) 0.3338(6) 0.0470 1.0000 Uani . U
C18 C 0.3335(13) 0.7982(7) 0.3787(7) 0.0473 1.0000 Uani . U
C19 C 0.2468(15) 0.8215(6) 0.4084(7) 0.0496 1.0000 Uani . U
C20 C -0.263(2) 0.5298(9) 0.2993(9) 0.0770 1.0000 Uani . U
C21 C -0.2950(19) 0.4382(9) 0.3115(7) 0.0641 1.0000 Uani . U
C22 C -0.2967(15) 0.3855(8) 0.2869(6) 0.0491 1.0000 Uani . U
C23 C -0.4480(13) 0.3923(8) 0.2381(7) 0.0512 1.0000 Uani . U
C24 C -0.4903(13) 0.3844(8) 0.1863(8) 0.0518 1.0000 Uani . U
C25 C -0.4871(11) 0.4186(6) 0.1023(7) 0.0380 1.0000 Uani . U
C26 C -0.4558(10) 0.4652(6) 0.0727(6) 0.0339 1.0000 Uani . U
C27 C -0.3051(11) 0.5075(6) 0.0411(5) 0.0346 1.0000 Uani . U
C28 C -0.1945(11) 0.4960(7) 0.0349(5) 0.0356 1.0000 Uani . U
C29 C -0.0405(11) 0.4724(7) 0.0770(6) 0.0356 1.0000 Uani . U
C30 C -0.2306(14) 0.3490(7) 0.0664(7) 0.0465 1.0000 Uani . U
C31 C -0.2225(16) 0.3177(7) 0.1525(7) 0.0539 1.0000 Uani . U
C32 C -0.1234(16) 0.3250(8) 0.1733(9) 0.0626 1.0000 Uani . U
C33 C -0.0049(12) 0.3869(7) 0.2117(7) 0.0482 1.0000 Uani . U
C34 C 0.0017(12) 0.4387(8) 0.2387(6) 0.0442 1.0000 Uani . U
C35 C -0.0139(10) 0.5322(7) 0.2236(5) 0.0349 1.0000 Uani . U
C36 C -0.0528(10) 0.5714(6) 0.1862(6) 0.0350 1.0000 Uani . U
C37 C -0.2129(12) 0.6033(6) 0.1510(6) 0.0360 1.0000 Uani . U
C38 C -0.3216(12) 0.6071(5) 0.1640(6) 0.0361 1.0000 Uani . U
C39 C -0.4643(11) 0.5559(6) 0.1865(7) 0.0394 1.0000 Uani . U
C40 C 0.6617(15) 0.6718(8) 0.3137(8) 0.0536 1.0000 Uani . U
C41 C 0.7688(16) 0.6760(10) 0.2988(9) 0.0730 1.0000 Uani . U
O1 O 0.4047(6) 0.7011(4) 0.4980(4) 0.0301 1.0000 Uani . U
O2 O 0.2170(7) 0.7004(4) 0.5442(3) 0.0302 1.0000 Uani . U
O3 O 0.0396(7) 0.7039(4) 0.4891(3) 0.0273 1.0000 Uani . U
O4 O 0.0574(7) 0.7310(4) 0.3888(4) 0.0316 1.0000 Uani . U
O5 O 0.1276(8) 0.6338(4) 0.3566(4) 0.0356 1.0000 Uani . U
O6 O 0.1335(8) 0.5829(4) 0.4770(6) 0.0492 1.0000 Uani . U
O7 O 0.3297(9) 0.5787(5) 0.4577(7) 0.0721 1.0000 Uani . U
O8 O 0.3920(7) 0.6451(4) 0.3851(4) 0.0339 1.0000 Uani . U
O9 O 0.3134(8) 0.7446(5) 0.3680(4) 0.0390 1.0000 Uani . U
O10 O 0.2407(9) 0.7928(4) 0.4563(4) 0.0409 1.0000 Uani . U
O11 O -0.2567(11) 0.4792(5) 0.2792(4) 0.0547 1.0000 Uani . U
O12 O -0.3420(8) 0.3880(5) 0.2364(4) 0.0394 1.0000 Uani . U
O13 O -0.4496(7) 0.4243(4) 0.1537(4) 0.0318 1.0000 Uani . U
O14 O -0.3479(7) 0.4669(4) 0.0741(4) 0.0300 1.0000 Uani . U
O15 O -0.1451(7) 0.4884(4) 0.0826(4) 0.0312 1.0000 Uani . U
O16 O -0.2488(11) 0.3587(4) 0.1188(4) 0.0525 1.0000 Uani . U
O17 O -0.1080(9) 0.3765(5) 0.2001(5) 0.0506 1.0000 Uani . U
O18 O -0.0417(7) 0.4798(4) 0.2072(4) 0.0336 1.0000 Uani . U
O19 O -0.1638(7) 0.5671(4) 0.1858(4) 0.0323 1.0000 Uani . U
O20 O -0.3644(7) 0.5542(4) 0.1662(4) 0.0325 1.0000 Uani . U
O21 O 0.6376(11) 0.6952(6) 0.3610(5) 0.0578 1.0000 Uani . U
I1 I 0.16089(9) 1.00404(4) 0.22625(4) 0.0406 1.0000 Uani . .
I2 I 0.23385(7) 0.48227(4) 0.11350(4) 0.0347 1.0000 Uani . .
I3 I 0.23863(7) 0.64410(3) 0.20096(3) 0.0289 1.0000 Uani . .
I4 I 0.42508(7) 0.62225(4) 0.05294(3) 0.0306 1.0000 Uani . .
I5 I 0.04189(7) 0.62741(4) 0.04992(3) 0.0301 1.0000 Uani . .
I6 I 0.52694(8) 0.74756(4) 0.18794(4) 0.0361 1.0000 Uani . .
I7 I 0.23787(6) 0.76570(3) 0.07677(3) 0.0225 1.0000 Uani . .
I8 I -0.04810(7) 0.74268(3) 0.18888(3) 0.0281 1.0000 Uani . .
I9 I 0.23115(6) 0.82727(4) 0.24430(3) 0.0313 1.0000 Uani . .
I10 I 0.04963(7) 0.90690(4) 0.10282(3) 0.0307 1.0000 Uani . .
I11 I 0.40147(7) 0.91707(4) 0.11878(3) 0.0328 1.0000 Uani . .
I12 I 0.24498(7) 0.89650(4) -0.05068(4) 0.0361 1.0000 Uani . .
Ag1 Ag 0.23219(9) 0.59449(5) 0.08923(5) 0.0371 1.0000 Uani . .
Ag2 Ag 0.38109(10) 0.69156(5) 0.13141(5) 0.0403 1.0000 Uani . .
Ag3 Ag 0.09656(9) 0.69303(5) 0.12988(4) 0.0378 1.0000 Uani . .
Ag4 Ag 0.10577(9) 0.81103(4) 0.15594(4) 0.0343 1.0000 Uani . .
Ag5 Ag 0.36143(9) 0.81221(5) 0.16094(4) 0.0381 1.0000 Uani . .
Ag6 Ag 0.22033(10) 0.91430(5) 0.17452(5) 0.0426 1.0000 Uani . .
Ba1 Ba 0.22640(5) 0.67922(3) 0.44154(2) 0.0171 1.0000 Uani . .
Ba2 Ba -0.24655(5) 0.45990(3) 0.17035(2) 0.0179 1.0000 Uani . .
Ag7 Ag 0.23525(10) 0.88397(5) 0.05169(5) 0.0398 1.0000 Uani . .
Cu1 Cu 0.26604(12) 0.54154(7) 0.18991(6) 0.0286 1.0000 Uani . .
C42 C 0.203(2) 0.8248(7) 0.4949(9) 0.0713 1.0000 Uani . U
H281 H -0.1627 0.5257 0.0173 0.0441 1.0000 Uiso R .
H282 H -0.1869 0.4634 0.0150 0.0440 1.0000 Uiso R .
H272 H -0.3130 0.5428 0.0558 0.0390 1.0000 Uiso R .
H271 H -0.3402 0.5061 0.0082 0.0390 1.0000 Uiso R .
H262 H -0.4828 0.4977 0.0876 0.0400 1.0000 Uiso R .
H261 H -0.4812 0.4619 0.0381 0.0401 1.0000 Uiso R .
H252 H -0.5607 0.4157 0.1017 0.0459 1.0000 Uiso R .
H251 H -0.4581 0.3867 0.0875 0.0459 1.0000 Uiso R .
H241 H -0.5641 0.3864 0.1863 0.0711 1.0000 Uiso R .
H242 H -0.4699 0.3494 0.1744 0.0709 1.0000 Uiso R .
H232 H -0.4672 0.4278 0.2495 0.0629 1.0000 Uiso R .
H231 H -0.4760 0.3656 0.2608 0.0630 1.0000 Uiso R .
H362 H -0.0315 0.6073 0.1951 0.0409 1.0000 Uiso R .
H361 H -0.0289 0.5621 0.1528 0.0409 1.0000 Uiso R .
H351 H -0.0430 0.5398 0.2564 0.0469 1.0000 Uiso R .
H352 H 0.0595 0.5353 0.2260 0.0470 1.0000 Uiso R .
H342 H -0.0362 0.4367 0.2697 0.0519 1.0000 Uiso R .
H341 H 0.0724 0.4468 0.2470 0.0519 1.0000 Uiso R .
H302 H -0.2753 0.3706 0.0457 0.0661 1.0000 Uiso R .
H303 H -0.1613 0.3572 0.0588 0.0660 1.0000 Uiso R .
H301 H -0.2435 0.3120 0.0592 0.0660 1.0000 Uiso R .
H372 H -0.1812 0.6386 0.1530 0.0470 1.0000 Uiso R .
H371 H -0.2076 0.5897 0.1164 0.0470 1.0000 Uiso R .
H382 H -0.3277 0.6251 0.1965 0.0451 1.0000 Uiso R .
H381 H -0.3581 0.6275 0.1381 0.0450 1.0000 Uiso R .
H392 H -0.4919 0.5202 0.1872 0.0579 1.0000 Uiso R .
H393 H -0.4611 0.5701 0.2203 0.0580 1.0000 Uiso R .
H391 H -0.5068 0.5783 0.1653 0.0579 1.0000 Uiso R .
H81 H 0.1242 0.7339 0.3240 0.0429 1.0000 Uiso R .
H82 H 0.0036 0.7373 0.3197 0.0429 1.0000 Uiso R .
H72 H -0.0905 0.7441 0.3913 0.0420 1.0000 Uiso R .
H71 H -0.0596 0.6842 0.4049 0.0418 1.0000 Uiso R .
H62 H -0.0207 0.7732 0.4666 0.0419 1.0000 Uiso R .
H61 H -0.1027 0.7284 0.4779 0.0420 1.0000 Uiso R .
H51 H 0.0417 0.7460 0.5522 0.0391 1.0000 Uiso R .
H52 H -0.0260 0.6933 0.5544 0.0390 1.0000 Uiso R .
H41 H 0.1287 0.6817 0.6019 0.0431 1.0000 Uiso R .
H42 H 0.1229 0.6399 0.5570 0.0431 1.0000 Uiso R .
H92 H -0.0111 0.6459 0.3311 0.0500 1.0000 Uiso R .
H91 H 0.0729 0.6535 0.2894 0.0500 1.0000 Uiso R .
H101 H 0.1802 0.5612 0.3702 0.0899 1.0000 Uiso R .
H102 H 0.0630 0.5631 0.3565 0.0899 1.0000 Uiso R .
H103 H 0.1437 0.5699 0.3136 0.0900 1.0000 Uiso R .
H171 H 0.4588 0.7323 0.3459 0.0550 1.0000 Uiso R .
H172 H 0.3796 0.7347 0.2996 0.0550 1.0000 Uiso R .
H162 H 0.4391 0.6472 0.3146 0.0560 1.0000 Uiso R .
H161 H 0.3190 0.6514 0.3198 0.0559 1.0000 Uiso R .
H152 H 0.5098 0.5961 0.3806 0.0548 1.0000 Uiso R .
H151 H 0.4032 0.5679 0.3695 0.0552 1.0000 Uiso R .
H141 H 0.4703 0.6042 0.4679 0.0650 1.0000 Uiso R .
H142 H 0.4624 0.5430 0.4520 0.0651 1.0000 Uiso R .
H132 H 0.3252 0.5526 0.5222 0.1110 1.0000 Uiso R .
H131 H 0.3274 0.5090 0.4786 0.1110 1.0000 Uiso R .
H122 H 0.1727 0.5283 0.5270 0.0540 1.0000 Uiso R .
H121 H 0.1671 0.5071 0.4706 0.0540 1.0000 Uiso R .
H113 H -0.0086 0.6058 0.4693 0.0680 1.0000 Uiso R .
H111 H 0.0061 0.5573 0.5062 0.0680 1.0000 Uiso R .
H112 H 0.0110 0.5485 0.4474 0.0680 1.0000 Uiso R .
H181 H 0.3969 0.8016 0.3981 0.0559 1.0000 Uiso R .
H182 H 0.3387 0.8177 0.3469 0.0560 1.0000 Uiso R .
H13 H 0.4987 0.7125 0.4415 0.0680 1.0000 Uiso R .
H12 H 0.4987 0.7591 0.4816 0.0679 1.0000 Uiso R .
H11 H 0.5532 0.7045 0.4948 0.0679 1.0000 Uiso R .
H21 H 0.3819 0.7561 0.5513 0.0420 1.0000 Uiso R .
H22 H 0.4578 0.7099 0.5686 0.0420 1.0000 Uiso R .
H292 H -0.0116 0.4633 0.1097 0.0550 1.0000 Uiso R .
H293 H -0.0026 0.5013 0.0626 0.0550 1.0000 Uiso R .
H291 H -0.0375 0.4416 0.0553 0.0551 1.0000 Uiso R .
H421 H 0.2537 0.8275 0.5217 0.1210 1.0000 Uiso R .
H423 H 0.1880 0.8600 0.4819 0.1210 1.0000 Uiso R .
H422 H 0.1424 0.8088 0.5077 0.1210 1.0000 Uiso R .
H191 H 0.2596 0.8593 0.4148 0.0681 1.0000 Uiso R .
H192 H 0.1828 0.8176 0.3893 0.0679 1.0000 Uiso R .
H31 H 0.3001 0.6986 0.6073 0.0429 1.0000 Uiso R .
H32 H 0.3198 0.6493 0.5706 0.0430 1.0000 Uiso R .
H411 H 0.7772 0.6611 0.2655 0.1190 1.0000 Uiso R .
H412 H 0.7890 0.7131 0.2987 0.1190 1.0000 Uiso R .
H413 H 0.8109 0.6566 0.3230 0.1190 1.0000 Uiso R .
H402 H 0.6209 0.6894 0.2874 0.0640 1.0000 Uiso R .
H401 H 0.6431 0.6340 0.3152 0.0640 1.0000 Uiso R .
H212 H -0.3640 0.4474 0.3210 0.0890 1.0000 Uiso R .
H211 H -0.2512 0.4361 0.3416 0.0890 1.0000 Uiso R .
H221 H -0.3356 0.3605 0.3069 0.0590 1.0000 Uiso R .
H222 H -0.2270 0.3729 0.2843 0.0592 1.0000 Uiso R .
H202 H -0.2448 0.5559 0.2743 0.1230 1.0000 Uiso R .
H203 H -0.2177 0.5326 0.3284 0.1230 1.0000 Uiso R .
H201 H -0.3323 0.5359 0.3095 0.1230 1.0000 Uiso R .
H332 H 0.0221 0.3586 0.2331 0.0559 1.0000 Uiso R .
H331 H 0.0334 0.3884 0.1808 0.0560 1.0000 Uiso R .
H322 H -0.1068 0.2960 0.1965 0.1000 1.0000 Uiso R .
H321 H -0.0766 0.3249 0.1452 0.1000 1.0000 Uiso R .
H312 H -0.2708 0.3163 0.1799 0.0840 1.0000 Uiso R .
H311 H -0.2240 0.2837 0.1340 0.0840 1.0000 Uiso R .
H213 H 0.6702 0.6734 0.3796 0.0851 1.0000 Uiso R .

loop_
_atom_site_aniso_label
_atom_site_aniso_U_11
_atom_site_aniso_U_22
_atom_site_aniso_U_33
_atom_site_aniso_U_23
_atom_site_aniso_U_13
_atom_site_aniso_U_12
C1 0.021(6) 0.076(12) 0.044(7) -0.018(8) 0.002(5) -0.018(6)
C2 0.033(5) 0.040(7) 0.028(4) 0.000(5) -0.005(4) -0.005(5)
C3 0.029(4) 0.042(7) 0.029(5) 0.006(5) -0.008(4) -0.002(5)
C4 0.031(4) 0.051(7) 0.023(5) 0.000(5) 0.003(4) 0.002(4)
C5 0.030(4) 0.047(7) 0.021(3) 0.000(5) 0.011(4) 0.005(5)
C6 0.026(6) 0.048(7) 0.032(4) -0.002(5) 0.003(4) 0.008(5)
C7 0.023(5) 0.048(7) 0.030(4) 0.005(5) 0.005(4) 0.005(5)
C8 0.021(5) 0.056(5) 0.029(4) 0.005(5) 0.000(4) 0.001(5)
C9 0.026(6) 0.062(6) 0.034(6) -0.009(5) -0.008(5) -0.008(5)
C10 0.075(12) 0.051(5) 0.044(9) -0.019(7) 0.002(8) 0.003(8)
C11 0.025(4) 0.034(8) 0.078(12) 0.006(8) 0.007(7) -0.013(5)
C12 0.033(5) 0.026(6) 0.091(10) 0.014(6) 0.008(7) -0.008(4)
C13 0.032(4) 0.056(9) 0.131(12) 0.050(8) 0.021(8) 0.006(6)
C14 0.026(5) 0.036(7) 0.081(7) 0.015(6) 0.016(6) 0.006(5)
C15 0.026(6) 0.043(6) 0.060(6) -0.018(5) -0.003(5) 0.004(5)
C16 0.036(7) 0.079(6) 0.021(4) -0.010(5) 0.005(5) 0.005(6)
C17 0.030(6) 0.080(6) 0.032(6) 0.015(5) 0.010(5) 0.001(6)
C18 0.044(7) 0.048(5) 0.049(7) 0.023(5) -0.006(5) -0.007(5)
C19 0.061(8) 0.028(6) 0.060(6) 0.020(5) -0.004(6) 0.005(6)
C20 0.104(17) 0.057(7) 0.072(13) -0.011(8) 0.049(13) -0.018(12)
C21 0.091(11) 0.065(7) 0.038(6) 0.004(5) 0.020(7) -0.022(8)
C22 0.057(7) 0.059(6) 0.031(5) 0.011(5) 0.004(5) -0.020(7)
C23 0.038(4) 0.056(8) 0.060(6) 0.025(7) 0.011(5) -0.007(6)
C24 0.032(6) 0.055(8) 0.068(6) 0.021(6) 0.003(5) -0.015(6)
C25 0.023(5) 0.033(6) 0.057(5) 0.003(5) -0.008(5) -0.006(5)
C26 0.027(4) 0.027(5) 0.048(6) 0.000(4) 0.000(5) 0.006(4)
C27 0.037(4) 0.035(6) 0.031(6) 0.012(5) -0.002(4) 0.002(5)
C28 0.037(4) 0.045(7) 0.024(5) 0.005(5) 0.003(4) -0.002(5)
C29 0.029(5) 0.047(8) 0.031(7) 0.000(6) 0.010(4) -0.003(5)
C30 0.058(10) 0.034(8) 0.048(5) -0.004(6) 0.015(8) 0.010(7)
C31 0.069(8) 0.036(6) 0.056(7) 0.005(5) -0.019(7) 0.011(6)
C32 0.059(8) 0.038(6) 0.091(10) 0.006(6) -0.016(7) 0.017(6)
C33 0.031(5) 0.052(5) 0.060(8) 0.020(6) -0.014(6) 0.014(5)
C34 0.033(6) 0.065(5) 0.034(7) 0.018(5) -0.015(5) -0.006(5)
C35 0.020(5) 0.056(5) 0.028(6) -0.009(4) -0.005(4) -0.011(5)
C36 0.026(4) 0.037(5) 0.042(6) -0.004(5) 0.004(5) -0.015(5)
C37 0.039(4) 0.025(6) 0.044(7) 0.007(5) 0.001(5) -0.009(4)
C38 0.040(4) 0.017(4) 0.052(7) 0.006(5) 0.000(5) 0.004(4)
C39 0.028(5) 0.035(7) 0.055(9) -0.004(7) 0.007(6) 0.008(5)
C40 0.050(8) 0.052(10) 0.059(9) 0.001(7) 0.018(8) -0.012(8)
C41 0.049(9) 0.090(15) 0.081(14) -0.030(12) 0.021(9) -0.022(11)
O1 0.015(4) 0.045(5) 0.030(4) -0.005(4) -0.009(3) -0.006(4)
O2 0.028(3) 0.039(5) 0.024(4) 0.001(4) -0.004(3) 0.002(3)
O3 0.028(4) 0.033(5) 0.021(3) -0.002(3) 0.008(3) 0.005(3)
O4 0.021(4) 0.045(5) 0.030(4) 0.005(4) 0.001(3) -0.001(4)
O5 0.032(5) 0.048(5) 0.027(4) -0.010(4) 0.000(4) -0.002(4)
O6 0.024(4) 0.030(5) 0.094(9) 0.017(5) 0.007(5) -0.009(3)
O7 0.033(5) 0.051(6) 0.135(10) 0.046(7) 0.036(6) 0.015(5)
O8 0.027(4) 0.049(5) 0.025(4) -0.009(3) 0.001(4) 0.010(4)
O9 0.034(5) 0.050(4) 0.033(5) 0.015(4) 0.010(4) -0.003(4)
O10 0.050(6) 0.019(4) 0.053(5) 0.011(4) 0.001(5) 0.000(4)
O11 0.082(8) 0.057(6) 0.026(5) -0.006(4) 0.022(5) -0.018(6)
O12 0.039(4) 0.046(6) 0.034(4) 0.018(4) 0.007(4) 0.001(4)
O13 0.018(4) 0.030(4) 0.048(4) 0.001(4) 0.006(3) -0.003(3)
O14 0.027(3) 0.031(4) 0.032(4) 0.007(3) -0.006(3) -0.002(3)
O15 0.025(4) 0.043(5) 0.026(4) 0.006(4) 0.003(3) -0.007(4)
O16 0.089(8) 0.031(5) 0.037(5) -0.005(4) -0.012(5) 0.020(6)
O17 0.036(5) 0.037(5) 0.078(8) 0.013(5) -0.018(5) 0.007(4)
O18 0.023(4) 0.044(4) 0.034(5) 0.006(4) -0.008(4) -0.005(4)
O19 0.025(3) 0.031(5) 0.041(5) 0.002(4) 0.001(3) -0.005(3)
O20 0.030(4) 0.021(4) 0.047(5) -0.005(4) 0.008(4) 0.000(3)
O21 0.063(8) 0.054(8) 0.057(7) 0.006(6) 0.015(6) 0.014(6)
I1 0.0483(6) 0.0362(5) 0.0375(5) -0.0038(4) 0.0071(4) -0.0081(4)
I2 0.0321(4) 0.0256(4) 0.0462(5) -0.0020(4) -0.0020(4) 0.0024(3)
I3 0.0351(4) 0.0289(4) 0.0226(4) 0.0022(3) 0.0022(3) 0.0024(3)
I4 0.0345(4) 0.0278(4) 0.0297(4) -0.0011(3) 0.0050(3) 0.0025(3)
I5 0.0338(4) 0.0261(4) 0.0304(4) -0.0020(3) 0.0018(3) 0.0006(3)
I6 0.0388(5) 0.0404(5) 0.0292(4) 0.0015(4) -0.0008(4) 0.0079(4)
I7 0.0217(3) 0.0214(3) 0.0245(4) 0.0019(3) 0.0019(3) 0.0006(3)
I8 0.0310(4) 0.0261(4) 0.0274(4) 0.0025(3) 0.0008(3) -0.0024(3)
I9 0.0249(4) 0.0450(5) 0.0241(4) 0.0039(3) 0.0009(3) 0.0033(3)
I10 0.0263(4) 0.0320(4) 0.0337(4) -0.0004(3) 0.0021(3) 0.0027(3)
I11 0.0343(4) 0.0339(5) 0.0303(4) -0.0009(3) 0.0005(3) -0.0044(4)
I12 0.0325(5) 0.0421(5) 0.0336(5) -0.0044(4) -0.0006(4) -0.0029(4)
Ag1 0.0365(6) 0.0350(6) 0.0398(6) 0.0015(4) 0.0015(4) 0.0012(4)
Ag2 0.0476(7) 0.0376(6) 0.0358(6) -0.0043(5) 0.0034(5) 0.0046(5)
Ag3 0.0448(6) 0.0327(6) 0.0360(6) -0.0050(4) 0.0031(5) -0.0002(5)
Ag4 0.0364(5) 0.0323(5) 0.0342(5) -0.0002(4) 0.0012(4) -0.0075(4)
Ag5 0.0384(6) 0.0407(6) 0.0353(6) -0.0009(5) 0.0037(4) 0.0078(5)
Ag6 0.0415(6) 0.0398(6) 0.0465(7) -0.0061(5) 0.0027(5) -0.0010(5)
Ba1 0.0160(3) 0.0193(3) 0.0160(3) -0.0005(2) 0.0001(2) -0.0004(2)
Ba2 0.0165(3) 0.0182(3) 0.0189(3) 0.0025(2) 0.0015(2) 0.0002(2)
Ag7 0.0408(6) 0.0406(6) 0.0382(6) 0.0010(5) 0.0038(5) -0.0012(5)
Cu1 0.0241(8) 0.0317(8) 0.0300(8) -0.0011(6) 0.0044(6) 0.0005(6)
C42 0.113(17) 0.029(8) 0.073(9) -0.001(7) 0.025(12) -0.002(10)

loop_
_atom_type_symbol
_atom_type_scat_dispersion_real
_atom_type_scat_dispersion_imag
_atom_type_scat_Cromer_Mann_a1
_atom_type_scat_Cromer_Mann_b1
_atom_type_scat_Cromer_Mann_a2
_atom_type_scat_Cromer_Mann_b2
_atom_type_scat_Cromer_Mann_a3
_atom_type_scat_Cromer_Mann_b3
_atom_type_scat_Cromer_Mann_a4
_atom_type_scat_Cromer_Mann_b4
_atom_type_scat_Cromer_Mann_c
_atom_type_scat_source
C 0.0033 0.0016 2.3100 20.8439 1.0200 10.2075 1.5886 0.5687 0.8650 51.6512 0.2156 'International Tables Vol C 4.2.6.8 and 6.1.1.4'
H 0.0000 0.0000 0.4930 10.5109 0.3229 26.1257 0.1402 3.1424 0.0408 57.7998 0.0030 'International Tables Vol C 4.2.6.8 and 6.1.1.4'
O 0.0106 0.0060 3.0485 13.2771 2.2868 5.7011 1.5463 0.3239 0.8670 32.9089 0.2508 'International Tables Vol C 4.2.6.8 and 6.1.1.4'
Cu 0.3201 1.2651 13.3380 3.5828 7.1676 0.2470 5.6158 11.3966 1.6735 64.8126 1.1910 'International Tables Vol C 4.2.6.8 and 6.1.1.4'
Ag -0.8971 1.1015 19.2808 0.6446 16.6885 7.4726 4.8045 24.6605 1.0463 99.8156 5.1790 'International Tables Vol C 4.2.6.8 and 6.1.1.4'
I -0.4742 1.8119 20.1472 4.3470 18.9949 0.3814 7.5138 27.7660 2.2735 66.8776 4.0712 'International Tables Vol C 4.2.6.8 and 6.1.1.4'
Ba -0.3244 2.2819 20.3361 3.2160 19.2970 0.2756 10.8880 20.2073 2.6959 167.2020 2.7731 'International Tables Vol C 4.2.6.8 and 6.1.1.4'

loop_
_geom_angle_atom_site_label_1
_geom_angle_site_symmetry_1
_geom_angle_atom_site_label_2
_geom_angle_atom_site_label_3
_geom_angle_site_symmetry_3
_geom_angle
_geom_angle_publ_flag
O1 . C1 H13 . 110.8 no
O1 . C1 H12 . 108.6 no
H13 . C1 H12 . 109.6 no
O1 . C1 H11 . 108.5 no
H13 . C1 H11 . 109.9 no
H12 . C1 H11 . 109.4 no
C3 . C2 O1 . 107.9(11) yes
C3 . C2 H21 . 109.3 no
O1 . C2 H21 . 110.2 no
C3 . C2 H22 . 109.8 no
O1 . C2 H22 . 109.7 no
H21 . C2 H22 . 109.9 no
C2 . C3 O2 . 108.8(11) yes
C2 . C3 H31 . 109.2 no
O2 . C3 H31 . 109.5 no
C2 . C3 H32 . 110.2 no
O2 . C3 H32 . 109.4 no
H31 . C3 H32 . 109.7 no
C5 . C4 O2 . 106.4(12) yes
C5 . C4 H41 . 109.6 no
O2 . C4 H41 . 110.7 no
C5 . C4 H42 . 111.0 no
O2 . C4 H42 . 110.0 no
H41 . C4 H42 . 109.1 no
C4 . C5 O3 . 108.5(10) yes
C4 . C5 H51 . 110.0 no
O3 . C5 H51 . 109.8 no
C4 . C5 H52 . 109.6 no
O3 . C5 H52 . 109.2 no
H51 . C5 H52 . 109.9 no
C7 . C6 O3 . 109.9(11) yes
C7 . C6 H62 . 108.9 no
O3 . C6 H62 . 109.2 no
C7 . C6 H61 . 110.3 no
O3 . C6 H61 . 109.0 no
H62 . C6 H61 . 109.5 no
C6 . C7 O4 . 108.6(12) yes
C6 . C7 H72 . 109.7 no
O4 . C7 H72 . 109.1 no
C6 . C7 H71 . 109.6 no
O4 . C7 H71 . 110.3 no
H72 . C7 H71 . 109.5 no
C9 . C8 O4 . 113.3(13) yes
C9 . C8 H81 . 108.0 no
O4 . C8 H81 . 108.1 no
C9 . C8 H82 . 109.1 no
O4 . C8 H82 . 108.7 no
H81 . C8 H82 . 109.6 no
C8 . C9 O5 . 108.1(11) yes
C8 . C9 H92 . 109.6 no
O5 . C9 H92 . 109.3 no
C8 . C9 H91 . 110.1 no
O5 . C9 H91 . 110.3 no
H92 . C9 H91 . 109.3 no
O5 . C10 H101 . 109.7 no
O5 . C10 H102 . 108.7 no
H101 . C10 H102 . 109.5 no
O5 . C10 H103 . 109.7 no
H101 . C10 H103 . 109.4 no
H102 . C10 H103 . 109.9 no
O6 . C11 H113 . 109.1 no
O6 . C11 H111 . 109.6 no
H113 . C11 H111 . 109.1 no
O6 . C11 H112 . 110.0 no
H113 . C11 H112 . 109.6 no
H111 . C11 H112 . 109.6 no
C13 . C12 O6 . 113.2(13) yes
C13 . C12 H122 . 108.9 no
O6 . C12 H122 . 108.7 no
C13 . C12 H121 . 109.0 no
O6 . C12 H121 . 108.0 no
H122 . C12 H121 . 108.9 no
C12 . C13 O7 . 116.4(17) yes
C12 . C13 H132 . 107.5 no
O7 . C13 H132 . 107.6 no
C12 . C13 H131 . 108.0 no
O7 . C13 H131 . 107.7 no
H132 . C13 H131 . 109.6 no
C15 . C14 O7 . 105.7(15) yes
C15 . C14 H141 . 111.1 no
O7 . C14 H141 . 109.9 no
C15 . C14 H142 . 110.7 no
O7 . C14 H142 . 110.2 no
H141 . C14 H142 . 109.2 no
C14 . C15 O8 . 107.3(12) yes
C14 . C15 H152 . 109.7 no
O8 . C15 H152 . 109.9 no
C14 . C15 H151 . 110.2 no
O8 . C15 H151 . 110.2 no
H152 . C15 H151 . 109.6 no
C17 . C16 O8 . 107.9(13) yes
C17 . C16 H162 . 109.9 no
O8 . C16 H162 . 110.4 no
C17 . C16 H161 . 109.5 no
O8 . C16 H161 . 109.3 no
H162 . C16 H161 . 109.9 no
C16 . C17 O9 . 109.7(12) yes
C16 . C17 H171 . 109.0 no
O9 . C17 H171 . 109.3 no
C16 . C17 H172 . 109.3 no
O9 . C17 H172 . 110.0 no
H171 . C17 H172 . 109.5 no
C19 . C18 O9 . 109.5(13) yes
C19 . C18 H181 . 109.8 no
O9 . C18 H181 . 110.2 no
C19 . C18 H182 . 108.9 no
O9 . C18 H182 . 108.9 no
H181 . C18 H182 . 109.6 no
C18 . C19 O10 . 108.5(12) yes
C18 . C19 H191 . 109.5 no
O10 . C19 H191 . 109.8 no
C18 . C19 H192 . 110.0 no
O10 . C19 H192 . 109.6 no
H191 . C19 H192 . 109.4 no
O11 . C20 H202 . 109.8 no
O11 . C20 H203 . 109.2 no
H202 . C20 H203 . 109.6 no
O11 . C20 H201 . 108.7 no
H202 . C20 H201 . 109.8 no
H203 . C20 H201 . 109.7 no
C22 . C21 O11 . 112.3(14) yes
C22 . C21 H212 . 108.7 no
O11 . C21 H212 . 109.1 no
C22 . C21 H211 . 108.4 no
O11 . C21 H211 . 108.5 no
H212 . C21 H211 . 109.8 no
C21 . C22 O12 . 111.7(16) yes
C21 . C22 H221 . 109.8 no
O12 . C22 H221 . 108.7 no
C21 . C22 H222 . 108.5 no
O12 . C22 H222 . 108.4 no
H221 . C22 H222 . 109.6 no
C24 . C23 O12 . 108.3(15) yes
C24 . C23 H232 . 108.4 no
O12 . C23 H232 . 110.1 no
C24 . C23 H231 . 109.9 no
O12 . C23 H231 . 110.9 no
H232 . C23 H231 . 109.3 no
C23 . C24 O13 . 109.1(14) yes
C23 . C24 H241 . 110.3 no
O13 . C24 H241 . 110.5 no
C23 . C24 H242 . 108.6 no
O13 . C24 H242 . 108.9 no
H241 . C24 H242 . 109.4 no
C26 . C25 O13 . 109.3(12) yes
C26 . C25 H252 . 110.1 no
O13 . C25 H252 . 109.8 no
C26 . C25 H251 . 108.8 no
O13 . C25 H251 . 109.3 no
H252 . C25 H251 . 109.4 no
C25 . C26 O14 . 107.6(11) yes
C25 . C26 H262 . 109.8 no
O14 . C26 H262 . 109.8 no
C25 . C26 H261 . 109.9 no
O14 . C26 H261 . 110.2 no
H262 . C26 H261 . 109.5 no
C28 . C27 O14 . 108.7(11) yes
C28 . C27 H272 . 109.4 no
O14 . C27 H272 . 110.3 no
C28 . C27 H271 . 109.7 no
O14 . C27 H271 . 109.1 no
H272 . C27 H271 . 109.7 no
C27 . C28 O15 . 110.8(11) yes
C27 . C28 H281 . 109.5 no
O15 . C28 H281 . 109.6 no
C27 . C28 H282 . 109.4 no
O15 . C28 H282 . 108.5 no
H281 . C28 H282 . 109.1 no
O15 . C29 H292 . 109.2 no
O15 . C29 H293 . 109.6 no
H292 . C29 H293 . 109.7 no
O15 . C29 H291 . 109.6 no
H292 . C29 H291 . 109.2 no
H293 . C29 H291 . 109.5 no
O16 . C30 H302 . 110.0 no
O16 . C30 H303 . 110.4 no
H302 . C30 H303 . 109.2 no
O16 . C30 H301 . 108.9 no
H302 . C30 H301 . 109.1 no
H303 . C30 H301 . 109.2 no
C32 . C31 O16 . 111.3(17) yes
C32 . C31 H312 . 109.0 no
O16 . C31 H312 . 110.2 no
C32 . C31 H311 . 108.2 no
O16 . C31 H311 . 108.4 no
H312 . C31 H311 . 109.5 no
C31 . C32 O17 . 114.3(15) yes
C31 . C32 H322 . 109.8 no
O17 . C32 H322 . 108.8 no
C31 . C32 H321 . 107.2 no
O17 . C32 H321 . 106.6 no
H322 . C32 H321 . 110.1 no
C34 . C33 O17 . 108.2(14) yes
C34 . C33 H332 . 109.8 no
O17 . C33 H332 . 109.4 no
C34 . C33 H331 . 110.1 no
O17 . C33 H331 . 109.9 no
H332 . C33 H331 . 109.4 no
C33 . C34 O18 . 109.2(12) yes
C33 . C34 H342 . 109.6 no
O18 . C34 H342 . 108.9 no
C33 . C34 H341 . 109.6 no
O18 . C34 H341 . 110.4 no
H342 . C34 H341 . 109.2 no
C36 . C35 O18 . 109.0(11) yes
C36 . C35 H351 . 109.1 no
O18 . C35 H351 . 110.3 no
C36 . C35 H352 . 108.8 no
O18 . C35 H352 . 110.0 no
H351 . C35 H352 . 109.6 no
C35 . C36 O19 . 106.7(11) yes
C35 . C36 H362 . 111.1 no
O19 . C36 H362 . 110.6 no
C35 . C36 H361 . 109.6 no
O19 . C36 H361 . 108.6 no
H362 . C36 H361 . 110.1 no
C38 . C37 O19 . 108.3(12) yes
C38 . C37 H372 . 110.0 no
O19 . C37 H372 . 110.7 no
C38 . C37 H371 . 109.2 no
O19 . C37 H371 . 109.7 no
H372 . C37 H371 . 108.8 no
C37 . C38 O20 . 109.3(11) yes
C37 . C38 H382 . 109.5 no
O20 . C38 H382 . 110.3 no
C37 . C38 H381 . 109.4 no
O20 . C38 H381 . 109.0 no
H382 . C38 H381 . 109.3 no
O20 . C39 H392 . 109.2 no
O20 . C39 H393 . 109.8 no
H392 . C39 H393 . 109.4 no
O20 . C39 H391 . 108.8 no
H392 . C39 H391 . 109.8 no
H393 . C39 H391 . 109.8 no
C41 . C40 O21 . 116.1(17) yes
C41 . C40 H402 . 106.8 no
O21 . C40 H402 . 108.1 no
C41 . C40 H401 . 108.9 no
O21 . C40 H401 . 107.4 no
H402 . C40 H401 . 109.4 no
C40 . C41 H411 . 110.3 no
C40 . C41 H412 . 109.6 no
H411 . C41 H412 . 109.4 no
C40 . C41 H413 . 108.7 no
H411 . C41 H413 . 109.4 no
H412 . C41 H413 . 109.4 no
C2 . O1 C1 . 111.1(10) yes
C4 . O2 C3 . 113.1(10) yes
C6 . O3 C5 . 113.5(10) yes
C7 . O4 C8 . 112.5(10) yes
C10 . O5 C9 . 112.2(13) yes
C11 . O6 C12 . 111.4(11) yes
C14 . O7 C13 . 117.0(14) yes
C15 . O8 C16 . 113.0(12) yes
C17 . O9 C18 . 111.2(13) yes
C19 . O10 C42 . 112.3(13) yes
C21 . O11 C20 . 113.7(14) yes
C22 . O12 C23 . 111.2(13) yes
C25 . O13 C24 . 112.1(12) yes
C27 . O14 C26 . 113.9(10) yes
C29 . O15 C28 . 111.3(11) yes
C30 . O16 C31 . 116.6(13) yes
C32 . O17 C33 . 112.6(14) yes
C34 . O18 C35 . 112.7(11) yes
C36 . O19 C37 . 113.1(11) yes
C38 . O20 C39 . 110.5(11) yes
C40 . O21 H213 . 97.2 no
Cu1 3_555 I1 Ag6 . 128.43(6) yes
Ag1 . I2 Cu1 . 66.88(5) yes
Ag1 . I3 Ag2 . 65.06(4) yes
Ag1 . I3 Ag3 . 64.01(4) yes
Ag2 . I3 Ag3 . 80.28(4) yes
Ag1 . I3 Cu1 . 61.07(5) yes
Ag2 . I3 Cu1 . 103.78(5) yes
Ag3 . I3 Cu1 . 115.64(5) yes
Ag1 . I4 Ag2 . 72.20(4) yes
Ag1 . I5 Ag3 . 71.19(4) yes
Ag2 . I6 Ag5 . 68.38(4) yes
Ag2 . I7 Ag3 . 77.60(4) yes
Ag2 . I7 Ag4 . 105.51(4) yes
Ag3 . I7 Ag4 . 61.30(3) yes
Ag2 . I7 Ag5 . 63.46(4) yes
Ag3 . I7 Ag5 . 102.85(4) yes
Ag4 . I7 Ag5 . 68.90(4) yes
Ag2 . I7 Ag7 . 135.62(4) yes
Ag3 . I7 Ag7 . 134.08(4) yes
Ag4 . I7 Ag7 . 77.18(4) yes
Ag5 . I7 Ag7 . 77.53(4) yes
Ag3 . I8 Ag4 . 65.82(4) yes
Ag4 . I9 Ag5 . 72.15(4) yes
Ag4 . I9 Ag6 . 63.95(4) yes
Ag5 . I9 Ag6 . 67.80(4) yes
Ag4 . I10 Ag6 . 63.16(4) yes
Ag4 . I10 Ag7 . 81.51(4) yes
Ag6 . I10 Ag7 . 70.71(4) yes
Ag5 . I11 Ag6 . 67.39(4) yes
Ag5 . I11 Ag7 . 80.58(4) yes
Ag6 . I11 Ag7 . 71.43(4) yes
I3 . Ag1 I2 . 99.92(4) yes
I3 . Ag1 I4 . 102.38(4) yes
I2 . Ag1 I4 . 108.31(5) yes
I3 . Ag1 I5 . 103.38(4) yes
I2 . Ag1 I5 . 111.74(5) yes
I4 . Ag1 I5 . 126.97(5) yes
I3 . Ag1 Ag2 . 53.14(3) yes
I2 . Ag1 Ag2 . 129.91(5) yes
I4 . Ag1 Ag2 . 53.30(3) yes
I5 . Ag1 Ag2 . 115.15(5) yes
I3 . Ag1 Ag3 . 53.27(3) yes
I2 . Ag1 Ag3 . 132.00(5) yes
I4 . Ag1 Ag3 . 115.56(5) yes
I5 . Ag1 Ag3 . 53.69(3) yes
Ag2 . Ag1 Ag3 . 69.74(4) yes
I3 . Ag1 Cu1 . 49.61(4) yes
I2 . Ag1 Cu1 . 51.03(4) yes
I4 . Ag1 Cu1 . 107.21(5) yes
I5 . Ag1 Cu1 . 124.78(5) yes
Ag2 . Ag1 Cu1 . 87.18(5) yes
Ag3 . Ag1 Cu1 . 96.47(5) yes
Ag1 . Ag2 I7 . 86.10(4) yes
Ag1 . Ag2 I3 . 61.80(4) yes
I7 . Ag2 I3 . 98.73(4) yes
Ag1 . Ag2 I6 . 161.60(6) yes
I7 . Ag2 I6 . 111.41(5) yes
I3 . Ag2 I6 . 108.14(5) yes
Ag1 . Ag2 I4 . 54.49(4) yes
I7 . Ag2 I4 . 99.56(4) yes
I3 . Ag2 I4 . 111.49(5) yes
I6 . Ag2 I4 . 124.30(5) yes
Ag1 . Ag3 I7 . 87.37(4) yes
Ag1 . Ag3 I3 . 62.72(4) yes
I7 . Ag3 I3 . 99.52(4) yes
Ag1 . Ag3 I8 . 156.17(5) yes
I7 . Ag3 I8 . 115.75(5) yes
I3 . Ag3 I8 . 105.30(5) yes
Ag1 . Ag3 I5 . 55.12(3) yes
I7 . Ag3 I5 . 98.96(4) yes
I3 . Ag3 I5 . 113.51(5) yes
I8 . Ag3 I5 . 121.81(5) yes
Ag1 . Ag3 Ag4 . 142.81(5) yes
I7 . Ag3 Ag4 . 59.37(3) yes
I3 . Ag3 Ag4 . 104.06(5) yes
I8 . Ag3 Ag4 . 57.43(3) yes
I5 . Ag3 Ag4 . 139.60(5) yes
I7 . Ag4 I10 . 96.99(4) yes
I7 . Ag4 I9 . 107.17(4) yes
I10 . Ag4 I9 . 114.74(5) yes
I7 . Ag4 Ag3 . 59.33(3) yes
I10 . Ag4 Ag3 . 133.99(5) yes
I9 . Ag4 Ag3 . 110.08(5) yes
I7 . Ag4 I8 . 115.04(4) yes
I10 . Ag4 I8 . 118.93(5) yes
I9 . Ag4 I8 . 103.81(4) yes
Ag3 . Ag4 I8 . 56.74(4) yes
I7 . Ag4 Ag6 . 98.26(4) yes
I10 . Ag4 Ag6 . 59.08(4) yes
I9 . Ag4 Ag6 . 58.02(4) yes
Ag3 . Ag4 Ag6 . 152.29(5) yes
I8 . Ag4 Ag6 . 146.17(5) yes
I7 . Ag4 Ag7 . 52.09(3) yes
I10 . Ag4 Ag7 . 49.33(3) yes
I9 . Ag4 Ag7 . 105.64(4) yes
Ag3 . Ag4 Ag7 . 108.85(4) yes
I8 . Ag4 Ag7 . 150.36(5) yes
Ag6 . Ag4 Ag7 . 58.04(4) yes
I7 . Ag5 I11 . 99.65(4) yes
I7 . Ag5 I9 . 107.75(5) yes
I11 . Ag5 I9 . 107.18(5) yes
I7 . Ag5 I6 . 112.00(5) yes
I11 . Ag5 I6 . 118.36(5) yes
I9 . Ag5 I6 . 110.96(5) yes
I7 . Ag5 Ag6 . 95.16(4) yes
I11 . Ag5 Ag6 . 55.20(4) yes
I9 . Ag5 Ag6 . 56.21(4) yes
I6 . Ag5 Ag6 . 152.80(6) yes
I7 . Ag5 Ag7 . 52.08(3) yes
I11 . Ag5 Ag7 . 49.68(3) yes
I9 . Ag5 Ag7 . 105.66(4) yes
I6 . Ag5 Ag7 . 143.29(5) yes
Ag6 . Ag5 Ag7 . 56.98(4) yes
Ag5 . Ag6 I10 . 108.52(5) yes
Ag5 . Ag6 I9 . 55.99(4) yes
I10 . Ag6 I9 . 113.49(5) yes
Ag5 . Ag6 Ag4 . 65.47(4) yes
I10 . Ag6 Ag4 . 57.76(4) yes
I9 . Ag6 Ag4 . 58.03(4) yes
Ag5 . Ag6 I11 . 57.40(4) yes
I10 . Ag6 I11 . 107.87(5) yes
I9 . Ag6 I11 . 109.01(5) yes
Ag4 . Ag6 I11 . 110.96(5) yes
Ag5 . Ag6 I1 . 152.15(6) yes
I10 . Ag6 I1 . 98.77(5) yes
I9 . Ag6 I1 . 108.13(5) yes
Ag4 . Ag6 I1 . 129.18(6) yes
I11 . Ag6 I1 . 119.42(5) yes
I7 . Ag7 I11 . 98.06(4) yes
I7 . Ag7 I10 . 95.58(4) yes
I11 . Ag7 I10 . 106.86(5) yes
I7 . Ag7 Ag4 . 50.73(3) yes
I11 . Ag7 Ag4 . 92.14(4) yes
I10 . Ag7 Ag4 . 49.16(3) yes
I7 . Ag7 Ag5 . 50.39(3) yes
I11 . Ag7 Ag5 . 49.73(3) yes
I10 . Ag7 Ag5 . 95.60(4) yes
Ag4 . Ag7 Ag5 . 53.19(3) yes
I7 . Ag7 I12 . 109.16(5) yes
I11 . Ag7 I12 . 121.40(5) yes
I10 . Ag7 I12 . 120.24(5) yes
Ag4 . Ag7 I12 . 144.85(5) yes
Ag5 . Ag7 I12 . 141.95(5) yes
Ag1 . Cu1 I3 . 69.32(5) yes
Ag1 . Cu1 I1 3_545 166.23(7) yes
I3 . Cu1 I1 3_545 108.18(7) yes
Ag1 . Cu1 I2 . 62.08(5) yes
I3 . Cu1 I2 . 130.10(7) yes
I1 3_545 Cu1 I2 . 121.72(7) yes
O10 . C42 H421 . 109.4 no
O10 . C42 H423 . 109.7 no
H421 . C42 H423 . 109.4 no
O10 . C42 H422 . 109.2 no
H421 . C42 H422 . 109.5 no
H423 . C42 H422 . 109.7 no

loop_
_geom_bond_atom_site_label_1
_geom_bond_atom_site_label_2
_geom_bond_site_symmetry_2
_geom_bond_distance
_geom_bond_publ_flag
C1 O1 . 1.421(17) yes
C1 H13 . 0.961 no
C1 H12 . 0.964 no
C1 H11 . 0.962 no
C2 C3 . 1.51(2) yes
C2 O1 . 1.438(17) yes
C2 H21 . 0.968 no
C2 H22 . 0.966 no
C3 O2 . 1.418(15) yes
C3 H31 . 0.969 no
C3 H32 . 0.974 no
C4 C5 . 1.52(2) yes
C4 O2 . 1.427(17) yes
C4 H41 . 0.967 no
C4 H42 . 0.970 no
C5 O3 . 1.415(15) yes
C5 H51 . 0.970 no
C5 H52 . 0.971 no
C6 C7 . 1.46(2) yes
C6 O3 . 1.442(17) yes
C6 H62 . 0.973 no
C6 H61 . 0.966 no
C7 O4 . 1.423(15) yes
C7 H72 . 0.971 no
C7 H71 . 0.972 no
C8 C9 . 1.53(2) yes
C8 O4 . 1.406(17) yes
C8 H81 . 0.970 no
C8 H82 . 0.967 no
C9 O5 . 1.396(19) yes
C9 H92 . 0.971 no
C9 H91 . 0.971 no
C10 O5 . 1.42(2) yes
C10 H101 . 0.961 no
C10 H102 . 0.961 no
C10 H103 . 0.965 no
C11 O6 . 1.419(17) yes
C11 H113 . 0.958 no
C11 H111 . 0.961 no
C11 H112 . 0.960 no
C12 C13 . 1.46(2) yes
C12 O6 . 1.416(19) yes
C12 H122 . 0.967 no
C12 H121 . 0.971 no
C13 O7 . 1.28(2) yes
C13 H132 . 0.969 no
C13 H131 . 0.968 no
C14 C15 . 1.53(3) yes
C14 O7 . 1.403(17) yes
C14 H141 . 0.975 no
C14 H142 . 0.972 no
C15 O8 . 1.419(19) yes
C15 H152 . 0.972 no
C15 H151 . 0.970 no
C16 C17 . 1.48(3) yes
C16 O8 . 1.413(18) yes
C16 H162 . 0.972 no
C16 H161 . 0.967 no
C17 O9 . 1.489(19) yes
C17 H171 . 0.972 no
C17 H172 . 0.966 no
C18 C19 . 1.51(3) yes
C18 O9 . 1.39(2) yes
C18 H181 . 0.970 no
C18 H182 . 0.971 no
C19 O10 . 1.456(19) yes
C19 H191 . 0.970 no
C19 H192 . 0.971 no
C20 O11 . 1.37(2) yes
C20 H202 . 0.962 no
C20 H203 . 0.963 no
C20 H201 . 0.960 no
C21 C22 . 1.47(3) yes
C21 O11 . 1.43(2) yes
C21 H212 . 0.970 no
C21 H211 . 0.971 no
C22 O12 . 1.445(19) yes
C22 H221 . 0.970 no
C22 H222 . 0.970 no
C23 C24 . 1.48(3) yes
C23 O12 . 1.396(19) yes
C23 H232 . 0.971 no
C23 H231 . 0.972 no
C24 O13 . 1.428(18) yes
C24 H241 . 0.968 no
C24 H242 . 0.966 no
C25 C26 . 1.46(2) yes
C25 O13 . 1.438(19) yes
C25 H252 . 0.968 no
C25 H251 . 0.968 no
C26 O14 . 1.414(16) yes
C26 H262 . 0.971 no
C26 H261 . 0.969 no
C27 C28 . 1.49(2) yes
C27 O14 . 1.457(16) yes
C27 H272 . 0.969 no
C27 H271 . 0.972 no
C28 O15 . 1.414(16) yes
C28 H281 . 0.975 no
C28 H282 . 0.973 no
C29 O15 . 1.439(16) yes
C29 H292 . 0.960 no
C29 H293 . 0.960 no
C29 H291 . 0.960 no
C30 O16 . 1.429(19) yes
C30 H302 . 0.958 no
C30 H303 . 0.957 no
C30 H301 . 0.957 no
C31 C32 . 1.41(3) yes
C31 O16 . 1.393(19) yes
C31 H312 . 0.973 no
C31 H311 . 0.978 no
C32 O17 . 1.48(2) yes
C32 H322 . 0.970 no
C32 H321 . 0.973 no
C33 C34 . 1.48(3) yes
C33 O17 . 1.402(19) yes
C33 H332 . 0.966 no
C33 H331 . 0.969 no
C34 O18 . 1.430(18) yes
C34 H342 . 0.968 no
C34 H341 . 0.968 no
C35 C36 . 1.47(2) yes
C35 O18 . 1.422(18) yes
C35 H351 . 0.973 no
C35 H352 . 0.965 no
C36 O19 . 1.457(16) yes
C36 H362 . 0.967 no
C36 H361 . 0.972 no
C37 C38 . 1.48(2) yes
C37 O19 . 1.430(17) yes
C37 H372 . 0.974 no
C37 H371 . 0.978 no
C38 O20 . 1.437(16) yes
C38 H382 . 0.974 no
C38 H381 . 0.969 no
C39 O20 . 1.427(16) yes
C39 H392 . 0.960 no
C39 H393 . 0.959 no
C39 H391 . 0.960 no
C40 C41 . 1.47(3) yes
C40 O21 . 1.42(2) yes
C40 H402 . 0.971 no
C40 H401 . 0.975 no
C41 H411 . 0.963 no
C41 H412 . 0.962 no
C41 H413 . 0.964 no
O10 C42 . 1.39(2) yes
O21 H213 . 0.841 no
I1 Cu1 3_555 2.565(2) yes
I1 Ag6 . 2.7446(16) yes
I2 Ag1 . 2.8721(15) yes
I2 Cu1 . 2.5271(19) yes
I3 Ag1 . 3.1954(15) yes
I3 Ag2 . 2.9009(15) yes
I3 Ag3 . 2.8816(15) yes
I3 Cu1 . 2.6014(19) yes
I4 Ag1 . 2.8107(15) yes
I4 Ag2 . 2.7683(15) yes
I5 Ag1 . 2.8008(15) yes
I5 Ag3 . 2.7512(14) yes
I6 Ag2 . 2.7734(16) yes
I6 Ag5 . 2.7819(15) yes
I7 Ag2 . 2.9817(15) yes
I7 Ag3 . 2.9668(14) yes
I7 Ag4 . 2.9679(14) yes
I7 Ag5 . 2.9537(15) yes
I7 Ag7 . 3.0244(15) yes
I8 Ag3 . 2.7731(15) yes
I8 Ag4 . 2.7949(14) yes
I9 Ag4 . 2.8481(14) yes
I9 Ag5 . 2.8406(14) yes
I9 Ag6 . 2.8480(16) yes
I10 Ag4 . 2.8595(15) yes
I10 Ag6 . 2.9002(16) yes
I10 Ag7 . 2.8667(15) yes
I11 Ag5 . 2.8956(16) yes
I11 Ag6 . 2.8224(16) yes
I11 Ag7 . 2.8934(16) yes
I12 Ag7 . 2.7239(16) yes
Ag1 Ag2 . 3.2875(17) yes
Ag1 Ag3 . 3.2317(17) yes
Ag1 Cu1 . 2.989(2) yes
Ag3 Ag4 . 3.0254(16) yes
Ag4 Ag6 . 3.0163(17) yes
Ag4 Ag7 . 3.7381(16) yes
Ag5 Ag6 . 3.1730(17) yes
Ag5 Ag7 . 3.7435(17) yes
C42 H421 . 0.957 no
C42 H423 . 0.962 no
C42 H422 . 0.960 no

loop_
_geom_hbond_atom_site_label_D
_geom_hbond_atom_site_label_H
_geom_hbond_atom_site_label_A
_geom_hbond_site_symmetry_A
_geom_hbond_angle_DHA
_geom_hbond_distance_DH
_geom_hbond_distance_HA
_geom_hbond_distance_DA
_geom_hbond_publ_flag
C4 H42 O6 . 137.00 0.970 2.551 3.32(2) yes
C17 H171 O21 . 142.00 0.972 2.541 3.36(2) yes
C11 H113 O3 . 132.00 0.958 2.577 3.30(2) yes
C31 H312 O12 . 132.00 0.973 2.522 3.25(2) yes
C31 H311 O21 3_545 137.8(5) 0.978 2.485 3.28(2) yes

loop_
_oxford_twin_element_scale_factors
0.8538(13)
0.1462(13)
